data_4314715
loop_
_publ_author_name
'Sunhong Park'
'So Young Lee'
'Shim Sung Lee'

_publ_contact_author_address
;
Department of Chemistry and Research Institute of Natural Science, 
Gyeongsang National University, Jinju 660-701, South Korea
;
_publ_contact_author_email sslee@gnu.ac.kr
_publ_contact_author_fax +82-55-753-7614
_publ_contact_author_name 'Shim Sung Lee'
_publ_contact_author_phone +82-55-751-6021
_publ_section_title
;
 Discrete Mercury(II) Complexes, One-Dimensional and
 Palladium(II)-Mediated Two-Dimensional Silver(I) Coordination Polymers of
 NS2-Macrocycle: Synthesis and Structural Characterization
;
_journal_name_full 'Inorganic Chemistry'
_journal_page_first 1238
_journal_page_last 1244
_journal_paper_doi 10.1021/ic9021678
_journal_volume 49
_journal_year 2010
_chemical_formula_sum 'C24 H34 Ag2 N4 O6 S4'
_chemical_formula_weight 818.53
_chemical_name_systematic
; 
 ? 
;
_space_group_IT_number 9
_symmetry_cell_setting monoclinic
_symmetry_space_group_name_Hall 'C -2yc'
_symmetry_space_group_name_H-M 'C 1 c 1'
_atom_sites_solution_hydrogens geom
_atom_sites_solution_primary direct
_atom_sites_solution_secondary difmap
_audit_creation_method SHELXTL
_cell_angle_alpha 90.00
_cell_angle_beta 95.103(2)
_cell_angle_gamma 90.00
_cell_formula_units_Z 4
_cell_length_a 10.7933(12)
_cell_length_b 10.8604(12)
_cell_length_c 24.337(3)
_cell_measurement_reflns_used 2518
_cell_measurement_temperature 123(2)
_cell_measurement_theta_max 28.22
_cell_measurement_theta_min 2.67
_cell_volume 2841.5(6)
_computing_cell_refinement 'Bruker SMART'
_computing_data_collection 'Bruker SMART'
_computing_data_reduction 'Bruker SAINT'
_computing_molecular_graphics 'Bruker SHELXTL'
_computing_publication_material 'Bruker SHELXTL'
_computing_structure_refinement 'Bruker SHELXTL'
_computing_structure_solution 'Bruker SHELXTL'
_diffrn_ambient_temperature 123(2)
_diffrn_measured_fraction_theta_full 0.982
_diffrn_measured_fraction_theta_max 0.982
_diffrn_measurement_device_type 'CCD area detector'
_diffrn_measurement_method 'phi and omega scans'
_diffrn_radiation_monochromator graphite
_diffrn_radiation_source 'fine-focus sealed tube'
_diffrn_radiation_type MoK\a
_diffrn_radiation_wavelength 0.71073
_diffrn_reflns_av_R_equivalents 0.1003
_diffrn_reflns_av_sigmaI/netI 0.0955
_diffrn_reflns_limit_h_max 13
_diffrn_reflns_limit_h_min -13
_diffrn_reflns_limit_k_max 13
_diffrn_reflns_limit_k_min -10
_diffrn_reflns_limit_l_max 16
_diffrn_reflns_limit_l_min -30
_diffrn_reflns_number 6720
_diffrn_reflns_theta_full 26.50
_diffrn_reflns_theta_max 26.50
_diffrn_reflns_theta_min 1.68
_exptl_absorpt_coefficient_mu 1.720
_exptl_absorpt_correction_T_max 0.9189
_exptl_absorpt_correction_T_min 0.6264
_exptl_absorpt_correction_type 'empirical SADABS'
_exptl_crystal_colour colorless
_exptl_crystal_density_diffrn 1.913
_exptl_crystal_density_method 'not measured'
_exptl_crystal_description plate
_exptl_crystal_F_000 1648
_exptl_crystal_size_max 0.30
_exptl_crystal_size_mid 0.20
_exptl_crystal_size_min 0.05
_refine_diff_density_max 0.860
_refine_diff_density_min -1.485
_refine_diff_density_rms 0.160
_refine_ls_abs_structure_details 'Flack H D (1983), Acta Cryst. A39, 876-881'
_refine_ls_abs_structure_Flack -0.05(5)
_refine_ls_extinction_method none
_refine_ls_goodness_of_fit_ref 1.002
_refine_ls_hydrogen_treatment constr
_refine_ls_matrix_type full
_refine_ls_number_parameters 361
_refine_ls_number_reflns 4100
_refine_ls_number_restraints 2
_refine_ls_restrained_S_all 1.001
_refine_ls_R_factor_all 0.0664
_refine_ls_R_factor_gt 0.0531
_refine_ls_shift/su_max 0.000
_refine_ls_shift/su_mean 0.000
_refine_ls_structure_factor_coef Fsqd
_refine_ls_weighting_details 'calc w=1/[\s^2^(Fo^2^)+(0.0740P)^2^+0.0000P] where P=(Fo^2^+2Fc^2^)/3'
_refine_ls_weighting_scheme calc
_refine_ls_wR_factor_gt 0.1277
_refine_ls_wR_factor_ref 0.1339
_reflns_number_gt 3436
_reflns_number_total 4100
_reflns_threshold_expression >2sigma(I)
_cod_data_source_file ic9021678_si_001_3.cif
_cod_data_source_block Complex3
_cod_depositor_comments
;
The following automatic conversions were performed:

'_symmetry_cell_setting' value 'Monoclinic' changed to 'monoclinic'
according to the built-in table from CIF Core dictionary named
'cif_core.dic' version 2.4.1 from 2010-06-29.

Automatic conversion script
Id: cif_fix_values 1646 2011-03-28 12:23:43Z adriana 
;
_cod_original_cell_volume 2841.5(5)
_cod_database_code 4314715

loop_
_symmetry_equiv_pos_as_xyz
'x, y, z'
'x, -y, z+1/2'
'x+1/2, y+1/2, z'
'x+1/2, -y+1/2, z+1/2'

loop_
_atom_site_label
_atom_site_type_symbol
_atom_site_fract_x
_atom_site_fract_y
_atom_site_fract_z
_atom_site_U_iso_or_equiv
_atom_site_adp_type
_atom_site_occupancy
_atom_site_symmetry_multiplicity
_atom_site_calc_flag
_atom_site_refinement_flags
_atom_site_disorder_assembly
_atom_site_disorder_group
Ag1 Ag 0.67832(7) 0.74924(8) -0.09457(4) 0.0305(2) Uani 1 1 d . . .
Ag2 Ag 0.33142(7) 0.88549(7) 0.01012(4) 0.0292(2) Uani 1 1 d . . .
S1 S 0.5885(2) 0.8385(2) -0.19356(12) 0.0250(6) Uani 1 1 d . . .
S2 S 0.7497(2) 0.4953(2) -0.07367(11) 0.0179(5) Uani 1 1 d . . .
S3 S 0.2643(2) 0.9569(3) 0.10908(13) 0.0245(6) Uani 1 1 d . . .
S4 S 0.5832(2) 0.8157(2) -0.01135(11) 0.0190(5) Uani 1 1 d . . .
N1 N 0.8525(8) 0.7234(7) -0.1423(4) 0.0209(19) Uani 1 1 d . . .
H1 H 0.8991 0.7970 -0.1360 0.025 Uiso 1 1 calc R . .
N2 N 0.3680(9) 0.7033(8) 0.0586(4) 0.024(2) Uani 1 1 d . . .
H2 H 0.2920 0.6589 0.0534 0.029 Uiso 1 1 calc R . .
N3 N 0.3106(9) 0.5849(9) -0.1156(5) 0.033(2) Uani 1 1 d . . .
O1 O 0.3622(8) 0.6799(7) -0.0939(4) 0.039(2) Uani 1 1 d . . .
O2 O 0.3346(10) 0.4841(8) -0.0903(4) 0.048(3) Uani 1 1 d . . .
O3 O 0.2446(9) 0.5909(7) -0.1589(5) 0.046(2) Uani 1 1 d . . .
N4 N 0.0041(9) 0.7437(9) 0.0281(5) 0.035(3) Uani 1 1 d . . .
O4 O 0.1003(9) 0.7250(9) 0.0050(5) 0.048(3) Uani 1 1 d . . .
O5 O 0.0114(9) 0.8044(9) 0.0736(5) 0.056(3) Uani 1 1 d . . .
O6 O -0.0950(8) 0.7008(8) 0.0116(4) 0.041(2) Uani 1 1 d . . .
C1 C 0.5506(10) 0.5458(9) -0.1769(5) 0.020(2) Uani 1 1 d . . .
H1A H 0.5254 0.5906 -0.1462 0.025 Uiso 1 1 calc R . .
C2 C 0.5332(9) 0.5964(9) -0.2288(5) 0.026(3) Uani 1 1 d . . .
C3 C 0.4898(10) 0.7299(10) -0.2356(5) 0.028(2) Uani 1 1 d . . .
H3A H 0.4034 0.7362 -0.2253 0.033 Uiso 1 1 calc R . .
H3B H 0.4893 0.7534 -0.2750 0.033 Uiso 1 1 calc R . .
C4 C 0.7370(10) 0.8273(10) -0.2221(5) 0.026(3) Uani 1 1 d . . .
H4A H 0.7213 0.8225 -0.2628 0.031 Uiso 1 1 calc R . .
H4B H 0.7834 0.9045 -0.2134 0.031 Uiso 1 1 calc R . .
C5 C 0.8208(9) 0.7189(9) -0.2028(4) 0.018(2) Uani 1 1 d . . .
H5A H 0.7776 0.6405 -0.2127 0.022 Uiso 1 1 calc R . .
H5B H 0.8982 0.7215 -0.2218 0.022 Uiso 1 1 calc R . .
C6 C 0.9368(10) 0.6234(10) -0.1208(5) 0.024(2) Uani 1 1 d . . .
H6A H 0.9720 0.6454 -0.0832 0.028 Uiso 1 1 calc R . .
H6B H 1.0068 0.6172 -0.1444 0.028 Uiso 1 1 calc R . .
C7 C 0.8740(9) 0.4987(9) -0.1190(5) 0.019(2) Uani 1 1 d . . .
H7A H 0.9370 0.4362 -0.1064 0.023 Uiso 1 1 calc R . .
H7B H 0.8398 0.4761 -0.1567 0.023 Uiso 1 1 calc R . .
C8 C 0.6386(10) 0.3899(9) -0.1090(5) 0.025(2) Uani 1 1 d . . .
H8A H 0.6748 0.3061 -0.1088 0.030 Uiso 1 1 calc R . .
H8B H 0.5625 0.3866 -0.0891 0.030 Uiso 1 1 calc R . .
C9 C 0.6043(9) 0.4307(9) -0.1685(5) 0.019(2) Uani 1 1 d . . .
C10 C 0.6348(10) 0.3597(10) -0.2137(5) 0.026(2) Uani 1 1 d . . .
H10 H 0.6699 0.2799 -0.2086 0.032 Uiso 1 1 calc R . .
C11 C 0.6118(10) 0.4102(10) -0.2661(5) 0.029(3) Uani 1 1 d . . .
H11 H 0.6307 0.3637 -0.2974 0.035 Uiso 1 1 calc R . .
C12 C 0.5620(9) 0.5265(10) -0.2736(5) 0.025(2) Uani 1 1 d . . .
H12 H 0.5473 0.5592 -0.3098 0.030 Uiso 1 1 calc R . .
C13 C 0.5581(10) 0.9951(9) 0.0924(5) 0.024(2) Uani 1 1 d . . .
H13 H 0.5088 1.0280 0.0616 0.029 Uiso 1 1 calc R . .
C14 C 0.5136(10) 1.0030(9) 0.1422(5) 0.022(2) Uani 1 1 d . . .
C15 C 0.3823(10) 1.0467(10) 0.1491(5) 0.029(3) Uani 1 1 d . . .
H15A H 0.3745 1.1340 0.1376 0.034 Uiso 1 1 calc R . .
H15B H 0.3674 1.0420 0.1886 0.034 Uiso 1 1 calc R . .
C16 C 0.2851(11) 0.8067(10) 0.1401(5) 0.027(3) Uani 1 1 d . . .
H16A H 0.3069 0.8174 0.1802 0.032 Uiso 1 1 calc R . .
H16B H 0.2047 0.7624 0.1354 0.032 Uiso 1 1 calc R . .
C17 C 0.3868(10) 0.7242(9) 0.1166(5) 0.023(2) Uani 1 1 d . . .
H17A H 0.4690 0.7638 0.1250 0.028 Uiso 1 1 calc R . .
H17B H 0.3889 0.6437 0.1357 0.028 Uiso 1 1 calc R . .
C18 C 0.4621(9) 0.6221(9) 0.0362(5) 0.024(2) Uani 1 1 d . . .
H18A H 0.4314 0.5968 -0.0017 0.028 Uiso 1 1 calc R . .
H18B H 0.4715 0.5467 0.0591 0.028 Uiso 1 1 calc R . .
C19 C 0.5882(10) 0.6819(9) 0.0346(4) 0.020(2) Uani 1 1 d . . .
H19A H 0.6475 0.6207 0.0220 0.024 Uiso 1 1 calc R . .
H19B H 0.6190 0.7080 0.0723 0.024 Uiso 1 1 calc R . .
C20 C 0.6990(11) 0.9179(10) 0.0244(5) 0.027(3) Uani 1 1 d . . .
H20A H 0.7823 0.8798 0.0247 0.033 Uiso 1 1 calc R . .
H20B H 0.7006 0.9970 0.0042 0.033 Uiso 1 1 calc R . .
C21 C 0.6701(10) 0.9424(10) 0.0831(5) 0.028(3) Uani 1 1 d . . .
C22 C 0.7452(10) 0.9003(9) 0.1275(5) 0.025(2) Uani 1 1 d . . .
H22 H 0.8224 0.8625 0.1218 0.030 Uiso 1 1 calc R . .
C23 C 0.7095(12) 0.9122(10) 0.1810(5) 0.034(3) Uani 1 1 d . . .
H23 H 0.7640 0.8892 0.2121 0.041 Uiso 1 1 calc R . .
C24 C 0.5903(11) 0.9595(11) 0.1873(5) 0.030(3) Uani 1 1 d . . .
H24 H 0.5613 0.9618 0.2230 0.036 Uiso 1 1 calc R . .

loop_
_atom_site_aniso_label
_atom_site_aniso_U_11
_atom_site_aniso_U_22
_atom_site_aniso_U_33
_atom_site_aniso_U_23
_atom_site_aniso_U_13
_atom_site_aniso_U_12
Ag1 0.0297(4) 0.0367(4) 0.0264(5) -0.0037(4) 0.0104(4) 0.0034(4)
Ag2 0.0369(5) 0.0259(4) 0.0243(5) 0.0073(4) 0.0000(4) 0.0046(4)
S1 0.0265(14) 0.0220(12) 0.0272(16) 0.0016(11) 0.0062(12) 0.0042(11)
S2 0.0154(11) 0.0184(11) 0.0200(13) 0.0020(10) 0.0017(10) 0.0015(9)
S3 0.0216(13) 0.0271(14) 0.0247(16) 0.0007(12) 0.0017(12) 0.0034(11)
S4 0.0178(12) 0.0184(11) 0.0212(14) 0.0003(10) 0.0041(11) 0.0010(10)
N1 0.019(4) 0.016(4) 0.028(5) -0.001(3) 0.002(4) -0.002(3)
N2 0.025(5) 0.016(4) 0.032(6) 0.010(4) 0.007(4) -0.002(4)
N3 0.026(5) 0.033(5) 0.042(7) -0.005(5) 0.008(5) -0.001(4)
O1 0.039(5) 0.021(4) 0.056(6) -0.013(4) 0.002(5) 0.001(4)
O2 0.075(7) 0.024(4) 0.048(6) 0.011(4) 0.024(5) 0.003(5)
O3 0.035(5) 0.029(4) 0.073(8) -0.010(4) -0.011(5) 0.006(4)
N4 0.023(5) 0.025(5) 0.056(8) 0.020(5) -0.005(5) -0.001(4)
O4 0.038(5) 0.047(6) 0.062(7) 0.001(5) 0.019(5) -0.006(4)
O5 0.041(5) 0.043(5) 0.081(8) -0.024(6) -0.012(5) 0.000(5)
O6 0.024(4) 0.034(4) 0.063(7) -0.007(4) -0.008(4) 0.004(4)
C1 0.021(5) 0.019(5) 0.022(6) 0.003(4) 0.004(4) -0.001(4)
C2 0.013(5) 0.020(5) 0.043(8) -0.003(5) -0.004(5) 0.003(4)
C3 0.024(5) 0.028(5) 0.029(7) 0.000(5) -0.004(5) 0.005(5)
C4 0.028(6) 0.018(5) 0.031(7) 0.002(4) 0.006(5) 0.000(5)
C5 0.019(5) 0.018(5) 0.017(5) -0.001(4) 0.004(4) -0.002(4)
C6 0.016(5) 0.028(5) 0.028(6) 0.013(5) 0.002(5) 0.000(4)
C7 0.012(5) 0.016(4) 0.030(6) 0.004(4) 0.002(4) 0.002(4)
C8 0.020(5) 0.017(5) 0.038(7) 0.011(5) 0.002(5) 0.004(4)
C9 0.013(5) 0.015(4) 0.027(6) 0.000(4) 0.002(4) -0.001(4)
C10 0.023(5) 0.024(5) 0.032(7) -0.006(5) 0.001(5) 0.000(5)
C11 0.023(6) 0.027(6) 0.037(7) -0.006(5) 0.005(5) -0.001(5)
C12 0.013(5) 0.031(6) 0.031(7) 0.007(5) -0.001(5) -0.005(4)
C13 0.028(6) 0.011(4) 0.032(6) 0.004(4) 0.000(5) -0.006(4)
C14 0.023(5) 0.017(5) 0.026(6) -0.012(4) 0.000(5) -0.002(4)
C15 0.036(6) 0.028(6) 0.023(6) -0.011(5) 0.008(5) 0.003(5)
C16 0.034(6) 0.030(6) 0.017(6) 0.017(5) 0.002(5) 0.003(5)
C17 0.022(5) 0.023(5) 0.024(6) 0.006(4) -0.006(5) 0.004(4)
C18 0.023(5) 0.015(4) 0.033(7) 0.002(4) 0.001(5) -0.009(4)
C19 0.029(5) 0.017(5) 0.015(6) 0.010(4) 0.010(5) 0.008(4)
C20 0.027(6) 0.023(5) 0.031(7) -0.006(5) 0.000(5) -0.004(5)
C21 0.028(6) 0.022(5) 0.035(7) -0.001(5) 0.008(5) 0.002(5)
C22 0.023(5) 0.023(5) 0.028(7) -0.006(5) -0.010(5) 0.001(4)
C23 0.037(7) 0.033(6) 0.031(7) -0.006(5) -0.011(6) -0.003(5)
C24 0.029(6) 0.033(6) 0.028(7) -0.010(5) 0.004(5) -0.004(5)

loop_
_atom_type_symbol
_atom_type_description
_atom_type_scat_dispersion_real
_atom_type_scat_dispersion_imag
_atom_type_scat_source
C C 0.0033 0.0016 'International Tables Vol C Tables 4.2.6.8 and 6.1.1.4'
H H 0.0000 0.0000 'International Tables Vol C Tables 4.2.6.8 and 6.1.1.4'
N N 0.0061 0.0033 'International Tables Vol C Tables 4.2.6.8 and 6.1.1.4'
O O 0.0106 0.0060 'International Tables Vol C Tables 4.2.6.8 and 6.1.1.4'
S S 0.1246 0.1234 'International Tables Vol C Tables 4.2.6.8 and 6.1.1.4'
Ag Ag -0.8971 1.1015 'International Tables Vol C Tables 4.2.6.8 and 6.1.1.4'

loop_
_geom_angle_atom_site_label_1
_geom_angle_atom_site_label_2
_geom_angle_atom_site_label_3
_geom_angle
_geom_angle_site_symmetry_1
_geom_angle_site_symmetry_3
_geom_angle_publ_flag
N1 Ag1 S4 150.1(2) . . ?
N1 Ag1 S1 80.7(2) . . ?
S4 Ag1 S1 119.15(9) . . ?
N1 Ag1 S2 75.9(2) . . ?
S4 Ag1 S2 105.01(8) . . ?
S1 Ag1 S2 124.63(8) . . ?
N2 Ag2 S2 150.3(3) . 3_455 ?
N2 Ag2 S3 80.7(2) . . ?
S2 Ag2 S3 119.85(9) 3_455 . ?
N2 Ag2 S4 75.5(2) . . ?
S2 Ag2 S4 104.42(8) 3_455 . ?
S3 Ag2 S4 124.43(9) . . ?
C4 S1 C3 103.4(5) . . ?
C4 S1 Ag1 93.4(4) . . ?
C3 S1 Ag1 114.3(4) . . ?
C7 S2 C8 102.6(5) . . ?
C7 S2 Ag2 106.5(4) . 3_545 ?
C8 S2 Ag2 105.0(3) . 3_545 ?
C7 S2 Ag1 94.2(3) . . ?
C8 S2 Ag1 111.3(3) . . ?
Ag2 S2 Ag1 132.70(11) 3_545 . ?
C16 S3 C15 101.9(6) . . ?
C16 S3 Ag2 94.6(4) . . ?
C15 S3 Ag2 113.7(4) . . ?
C19 S4 C20 102.1(6) . . ?
C19 S4 Ag1 106.1(3) . . ?
C20 S4 Ag1 104.6(4) . . ?
C19 S4 Ag2 94.3(3) . . ?
C20 S4 Ag2 111.4(4) . . ?
Ag1 S4 Ag2 133.54(11) . . ?
C6 N1 C5 113.9(8) . . ?
C6 N1 Ag1 114.5(6) . . ?
C5 N1 Ag1 112.1(6) . . ?
C17 N2 C18 114.6(9) . . ?
C17 N2 Ag2 111.7(6) . . ?
C18 N2 Ag2 114.2(6) . . ?
O3 N3 O1 121.3(10) . . ?
O3 N3 O2 122.8(11) . . ?
O1 N3 O2 115.9(11) . . ?
O6 N4 O4 122.6(12) . . ?
O6 N4 O5 118.1(11) . . ?
O4 N4 O5 119.1(11) . . ?
C2 C1 C9 121.1(10) . . ?
C1 C2 C12 118.8(10) . . ?
C1 C2 C3 119.6(10) . . ?
C12 C2 C3 121.5(11) . . ?
C2 C3 S1 113.0(8) . . ?
C5 C4 S1 116.9(7) . . ?
N1 C5 C4 110.9(8) . . ?
N1 C6 C7 113.7(8) . . ?
C6 C7 S2 113.2(7) . . ?
C9 C8 S2 111.0(7) . . ?
C1 C9 C10 120.2(11) . . ?
C1 C9 C8 117.7(9) . . ?
C10 C9 C8 121.9(9) . . ?
C11 C10 C9 117.8(10) . . ?
C12 C11 C10 121.2(11) . . ?
C11 C12 C2 120.7(11) . . ?
C14 C13 C21 124.4(11) . . ?
C13 C14 C24 116.9(10) . . ?
C13 C14 C15 122.1(11) . . ?
C24 C14 C15 120.9(10) . . ?
C14 C15 S3 113.0(7) . . ?
C17 C16 S3 115.4(7) . . ?
N2 C17 C16 114.2(9) . . ?
N2 C18 C19 113.6(8) . . ?
C18 C19 S4 112.3(8) . . ?
C21 C20 S4 111.5(8) . . ?
C22 C21 C13 118.5(11) . . ?
C22 C21 C20 121.9(10) . . ?
C13 C21 C20 119.1(11) . . ?
C21 C22 C23 120.7(10) . . ?
C22 C23 C24 117.8(12) . . ?
C14 C24 C23 121.5(11) . . ?

loop_
_geom_bond_atom_site_label_1
_geom_bond_atom_site_label_2
_geom_bond_distance
_geom_bond_site_symmetry_2
_geom_bond_publ_flag
Ag1 N1 2.312(8) . ?
Ag1 S4 2.459(3) . ?
Ag1 S1 2.696(3) . ?
Ag1 S2 2.896(3) . ?
Ag2 N2 2.319(8) . ?
Ag2 S2 2.458(3) 3_455 ?
Ag2 S3 2.690(3) . ?
Ag2 S4 2.912(3) . ?
S1 C4 1.807(11) . ?
S1 C3 1.840(12) . ?
S2 C7 1.811(10) . ?
S2 C8 1.818(11) . ?
S2 Ag2 2.458(3) 3_545 ?
S3 C16 1.803(10) . ?
S3 C15 1.816(12) . ?
S4 C19 1.831(10) . ?
S4 C20 1.833(11) . ?
N1 C6 1.482(13) . ?
N1 C5 1.483(14) . ?
N2 C17 1.426(15) . ?
N2 C18 1.486(13) . ?
N3 O3 1.218(15) . ?
N3 O1 1.266(13) . ?
N3 O2 1.272(13) . ?
N4 O6 1.203(13) . ?
N4 O4 1.241(14) . ?
N4 O5 1.284(15) . ?
C1 C2 1.376(16) . ?
C1 C9 1.385(13) . ?
C2 C12 1.386(16) . ?
C2 C3 1.528(14) . ?
C4 C5 1.534(14) . ?
C6 C7 1.517(14) . ?
C8 C9 1.529(16) . ?
C9 C10 1.407(15) . ?
C10 C11 1.391(18) . ?
C11 C12 1.378(15) . ?
C13 C14 1.345(15) . ?
C13 C21 1.374(15) . ?
C14 C24 1.397(17) . ?
C14 C15 1.518(15) . ?
C16 C17 1.564(15) . ?
C18 C19 1.511(14) . ?
C20 C21 1.513(17) . ?
C21 C22 1.371(17) . ?
C22 C23 1.395(17) . ?
C23 C24 1.406(17) . ?
